data_4349396
loop_
_publ_author_name
'Wu, Jianfeng'
'Li, Xiao-Lei'
'Zhao, Lang'
'Guo, Mei'
'Tang, Jinkui'

_publ_section_title
;
 Enhancement of Magnetocaloric Effect through Fixation of Carbon Dioxide:
 Molecular Assembly from Ln<sub>4</sub> to Ln<sub>4</sub> Cluster Pairs.
;
_journal_issue 7
_journal_name_full 'Inorganic chemistry'
_journal_page_first 4104
_journal_page_last 4111
_journal_paper_doi 10.1021/acs.inorgchem.7b00094
_journal_volume 56
_journal_year 2017
_chemical_formula_moiety 'C134 H120 N8 O42 Tb8, 2(C2 H3 N)'
_chemical_formula_sum 'C138 H130 N10 O42 Tb8'
_chemical_formula_weight 3871.87
_space_group_crystal_system monoclinic
_space_group_IT_number 14
_space_group_name_Hall '-P 2ybc'
_space_group_name_H-M_alt 'P 1 21/c 1'
_atom_sites_solution_hydrogens geom
_atom_sites_solution_primary direct
_audit_creation_date 2017-02-18
_audit_creation_method
;
Olex2 1.2-beta
(compiled 2016.12.12 svn.r3370 for OlexSys, GUI svn.r5282)
;
_cell_angle_alpha 90
_cell_angle_beta 114.844(4)
_cell_angle_gamma 90
_cell_formula_units_Z 2
_cell_length_a 14.5040(11)
_cell_length_b 32.684(2)
_cell_length_c 18.1251(10)
_cell_measurement_reflns_used 8914
_cell_measurement_temperature 293(2)
_cell_measurement_theta_max 25.16
_cell_measurement_theta_min 2.39
_cell_volume 7797.0(9)
_computing_cell_refinement 'SAINT v7.68A (Bruker, 2009)'
_computing_data_collection 'SAINT v7.68A (Bruker, 2009)'
_computing_data_reduction 'SAINT v7.68A (Bruker, 2009)'
_computing_molecular_graphics 'Olex2 (Dolomanov et al., 2009)'
_computing_publication_material 'Olex2 (Dolomanov et al., 2009)'
_computing_structure_refinement 'ShelXL (Sheldrick, 2015)'
_computing_structure_solution 'SIR2004 (Burla et al., 2007)'
_diffrn_ambient_temperature 293(2)
_diffrn_measured_fraction_theta_full 1.000
_diffrn_measured_fraction_theta_max 0.992
_diffrn_measurement_device_type 'CCD area detector'
_diffrn_measurement_method 'phi and omega scans'
_diffrn_radiation_monochromator graphite
_diffrn_radiation_type MoK\a
_diffrn_radiation_wavelength 0.71073
_diffrn_reflns_av_R_equivalents 0.1110
_diffrn_reflns_av_unetI/netI 0.1239
_diffrn_reflns_Laue_measured_fraction_full 1.000
_diffrn_reflns_Laue_measured_fraction_max 0.992
_diffrn_reflns_limit_h_max 17
_diffrn_reflns_limit_h_min -17
_diffrn_reflns_limit_k_max 37
_diffrn_reflns_limit_k_min -40
_diffrn_reflns_limit_l_max 13
_diffrn_reflns_limit_l_min -22
_diffrn_reflns_number 47530
_diffrn_reflns_point_group_measured_fraction_full 1.000
_diffrn_reflns_point_group_measured_fraction_max 0.992
_diffrn_reflns_theta_full 25.242
_diffrn_reflns_theta_max 26.18
_diffrn_reflns_theta_min 1.25
_exptl_absorpt_coefficient_mu 3.653
_exptl_absorpt_correction_T_max 0.464
_exptl_absorpt_correction_T_min 0.449
_exptl_absorpt_correction_type multi-scan
_exptl_crystal_colour yellow
_exptl_crystal_density_diffrn 1.649
_exptl_crystal_description block
_exptl_crystal_F_000 3768
_exptl_crystal_size_max 0.23
_exptl_crystal_size_mid 0.22
_exptl_crystal_size_min 0.21
_refine_diff_density_max 1.841
_refine_diff_density_min -1.644
_refine_diff_density_rms 0.209
_refine_ls_extinction_method none
_refine_ls_goodness_of_fit_ref 1.019
_refine_ls_hydrogen_treatment constr
_refine_ls_matrix_type full
_refine_ls_number_parameters 803
_refine_ls_number_reflns 15491
_refine_ls_number_restraints 161
_refine_ls_restrained_S_all 1.024
_refine_ls_R_factor_all 0.1178
_refine_ls_R_factor_gt 0.0700
_refine_ls_shift/su_max 0.002
_refine_ls_shift/su_mean 0.000
_refine_ls_structure_factor_coef Fsqd
_refine_ls_weighting_details 'w=1/[\s^2^(Fo^2^)+(0.0670P)^2^+47.3222P] where P=(Fo^2^+2Fc^2^)/3'
_refine_ls_weighting_scheme calc
_refine_ls_wR_factor_gt 0.1562
_refine_ls_wR_factor_ref 0.1768
_reflns_Friedel_coverage 0.000
_reflns_number_gt 9446
_reflns_number_total 15491
_reflns_threshold_expression 'I > 2\s(I)'
_cod_data_source_file ic7b00094_si_002.cif
_cod_data_source_block Tb8
_cod_depositor_comments
;
The following automatic conversions were performed:

data item '_exptl_absorpt_correction_type' value 'multi_scan' was
changed to 'multi-scan' in accordance with the
/home/saulius/struct/COD-crude-data/automatic-downloads/DataCite-retrospective/ACS/depositions/lib/dictionaries/cif_core.dic
dictionary named 'cif_core.dic' version 2.4.2 last updated on
2011-04-26.

Automatic conversion script
Id: cif_fix_values 6909 2019-04-08 15:41:33Z antanas 
;
_cod_database_code 4349396
_shelx_shelxl_version_number 2014/7
_shelx_space_group_comment
;
The symmetry employed for this shelxl refinement is uniquely defined
by the following loop, which should always be used as a source of
symmetry information in preference to the above space-group names.
They are only intended as comments.
;
_olex2_refinement_description
;
1. Fixed Uiso
 At 1.2 times of:
  All C(H) groups, All C(H,H) groups
 At 1.5 times of:
  All C(H,H,H) groups
2. Restrained distances
 C9-C10 = C9-C11 = C30-C29 = C29-C28
 1.52 with sigma of 0.02
 C61-C62 = C68-C69
 1.52 with sigma of 0.01
 C10-C11
 2.48 with sigma of 0.02
3. Rigid bond restraints
 C4, C5, C9, C10, N2, C11, C9, C11, N1, C9, C14, C15
 with sigma for 1-2 distances of 0.01 and sigma for 1-3 distances of 0.01
4. Uiso/Uaniso restraints and constraints
Uanis(C11) \\sim Ueq, Uanis(C10) \\sim Ueq, Uanis(C9) \\sim Ueq, Uanis(C7)
\\sim Ueq, Uanis(C28) \\sim Ueq, Uanis(C29) \\sim Ueq, Uanis(C30) \\sim Ueq,
Uanis(C31) \\sim Ueq, Uanis(C62) \\sim Ueq, Uanis(C63) \\sim Ueq, Uanis(C64)
\\sim Ueq, Uanis(C65) \\sim Ueq, Uanis(C66) \\sim Ueq, Uanis(C67) \\sim Ueq,
Uanis(C41) \\sim Ueq, Uanis(C42) \\sim Ueq, Uanis(C43) \\sim Ueq, Uanis(C44)
\\sim Ueq, Uanis(C45) \\sim Ueq, Uanis(C46) \\sim Ueq, Uanis(N5) \\sim Ueq,
Uanis(C68) \\sim Ueq, Uanis(C8) \\sim Ueq, Uanis(C21) \\sim Ueq: with sigma of
0.01 and sigma for terminal atoms of 0.02
5.a Ternary CH refined with riding coordinates:
 C9(H9), C29(H29)
5.b Secondary CH2 refined with riding coordinates:
 C11(H11A,H11B), C28(H28A,H28B)
5.c Aromatic/amide H refined with riding coordinates:
 C3(H3), C4(H4), C5(H5), C8(H8), C12(H12), C14(H14), C15(H15), C16(H16),
 C22(H22), C23(H23), C24(H24), C27(H27), C31(H31), C33(H33), C34(H34), C35(H35),
  C42(H42), C43(H43), C44(H44), C45(H45), C46(H46), C49(H49), C50(H50),
 C51(H51), C52(H52), C53(H53), C56(H56), C57(H57), C58(H58), C59(H59), C60(H60),
  C63(H63), C64(H64), C65(H65), C66(H66), C67(H67)
5.d Fitted hexagon refined as free rotating group:
 C2(C3,C4,C5,C6,C7), C13(C14,C15,C16,C17,C18), C21(C22,C23,C24,C25,C26),
 C32(C33,C34,C35,C36,C37), C41(C42,C43,C44,C45,C46), C48(C49,C50,C51,C52,C53),
 C55(C56,C57,C58,C59,C60), C62(C63,C64,C65,C66,C67)
5.e Idealised Me refined as rotating group:
 C1(H1A,H1B,H1C), C19(H19A,H19B,H19C), C20(H20A,H20B,H20C), C30(H30A,H30B,
 H30C), C38(H38A,H38B,H38C), C10(H10A,H10B,H10C), C69(H69A,H69B,H69C)
;
_olex2_submission_special_instructions 'No special instructions were received'

loop_
_space_group_symop_operation_xyz
'x, y, z'
'-x, y+1/2, -z+1/2'
'-x, -y, -z'
'x, -y-1/2, z-1/2'

loop_
_atom_site_label
_atom_site_type_symbol
_atom_site_fract_x
_atom_site_fract_y
_atom_site_fract_z
_atom_site_U_iso_or_equiv
_atom_site_adp_type
_atom_site_occupancy
_atom_site_site_symmetry_order
_atom_site_calc_flag
_atom_site_refinement_flags_posn
_atom_site_refinement_flags_adp
C1 C 0.9219(12) 0.8240(5) 0.7348(13) 0.100(8) Uani 1 1 d . .
H1A H 0.9218 0.7948 0.7298 0.150 Uiso 1 1 calc GR .
H1B H 0.9293 0.8311 0.7884 0.150 Uiso 1 1 calc GR .
H1C H 0.9775 0.8353 0.7258 0.150 Uiso 1 1 calc GR .
C2 C 0.7987(6) 0.8293(3) 0.5969(5) 0.048(4) Uani 1 1 d . .
C3 C 0.8577(6) 0.8049(3) 0.5710(8) 0.083(6) Uani 1 1 d G .
H3 H 0.9218 0.7964 0.6078 0.099 Uiso 1 1 calc R .
C4 C 0.8210(9) 0.7930(3) 0.4899(9) 0.090(7) Uani 1 1 d G U
H4 H 0.8604 0.7767 0.4726 0.108 Uiso 1 1 calc R .
C5 C 0.7252(10) 0.8057(3) 0.4349(6) 0.082(6) Uani 1 1 d G U
H5 H 0.7006 0.7978 0.3806 0.098 Uiso 1 1 calc R .
C6 C 0.6662(6) 0.8302(3) 0.4608(5) 0.059(4) Uani 1 1 d G .
C7 C 0.7029(6) 0.8420(2) 0.5418(5) 0.034(3) Uani 1 1 d G U
C8 C 0.5654(13) 0.8408(5) 0.4022(9) 0.059(4) Uani 1 1 d . U
H8 H 0.5530 0.8369 0.3480 0.071 Uiso 1 1 calc R .
C9 C 0.3957(14) 0.8534(6) 0.3394(12) 0.101(5) Uani 1 1 d D U
H9 H 0.4087 0.8611 0.2923 0.121 Uiso 1 1 calc R .
C11 C 0.3295(17) 0.8836(6) 0.3517(12) 0.112(6) Uani 1 1 d D U
H11A H 0.2644 0.8845 0.3049 0.135 Uiso 1 1 calc R .
H11B H 0.3601 0.9105 0.3599 0.135 Uiso 1 1 calc R .
C12 C 0.2309(11) 0.8679(5) 0.4304(8) 0.052(4) Uani 1 1 d . .
H12 H 0.1749 0.8684 0.3803 0.063 Uiso 1 1 calc R .
C13 C 0.2071(7) 0.8648(3) 0.4994(5) 0.054(4) Uani 1 1 d . .
C14 C 0.1094(6) 0.8523(3) 0.4848(6) 0.073(5) Uani 1 1 d G U
H14 H 0.0634 0.8456 0.4323 0.088 Uiso 1 1 calc R .
C15 C 0.0804(6) 0.8498(3) 0.5487(9) 0.082(6) Uani 1 1 d G U
H15 H 0.0150 0.8414 0.5389 0.099 Uiso 1 1 calc R .
C16 C 0.1492(9) 0.8598(3) 0.6272(8) 0.087(7) Uani 1 1 d G .
H16 H 0.1298 0.8581 0.6699 0.104 Uiso 1 1 calc R .
C17 C 0.2470(8) 0.8723(3) 0.6418(5) 0.059(4) Uani 1 1 d G .
C18 C 0.2759(5) 0.8748(3) 0.5779(5) 0.034(3) Uani 1 1 d G .
C19 C 0.3848(16) 0.8543(6) 0.7598(12) 0.094(7) Uani 1 1 d . .
H19A H 0.3514 0.8295 0.7637 0.141 Uiso 1 1 calc GR .
H19B H 0.4277 0.8638 0.8134 0.141 Uiso 1 1 calc GR .
H19C H 0.4252 0.8490 0.7303 0.141 Uiso 1 1 calc GR .
C20 C 0.2164(9) 0.9879(5) 0.6486(8) 0.050(4) Uani 1 1 d . .
H20A H 0.1724 0.9679 0.6558 0.075 Uiso 1 1 calc GR .
H20B H 0.2002 0.9907 0.5917 0.075 Uiso 1 1 calc GR .
H20C H 0.2074 1.0138 0.6698 0.075 Uiso 1 1 calc GR .
C21 C 0.3563(5) 0.9714(3) 0.7753(4) 0.036(3) Uani 1 1 d . U
C22 C 0.2957(5) 0.9798(3) 0.8159(5) 0.052(4) Uani 1 1 d G .
H22 H 0.2293 0.9889 0.7870 0.062 Uiso 1 1 calc R .
C23 C 0.3342(7) 0.9746(3) 0.8996(5) 0.059(4) Uani 1 1 d G .
H23 H 0.2936 0.9802 0.9268 0.071 Uiso 1 1 calc R .
C24 C 0.4333(7) 0.9610(3) 0.9428(4) 0.059(4) Uani 1 1 d G .
H24 H 0.4591 0.9575 0.9988 0.071 Uiso 1 1 calc R .
C25 C 0.4939(5) 0.9526(3) 0.9022(4) 0.044(3) Uani 1 1 d G .
C26 C 0.4554(5) 0.9578(2) 0.8185(4) 0.032(3) Uani 1 1 d G .
C27 C 0.5925(11) 0.9361(4) 0.9519(8) 0.049(4) Uani 1 1 d . .
H27 H 0.6042 0.9300 1.0052 0.058 Uiso 1 1 calc R .
C28 C 0.7520(13) 0.9067(6) 0.9938(11) 0.085(6) Uani 1 1 d D U
H28A H 0.7499 0.8781 0.9788 0.102 Uiso 1 1 calc R .
H28B H 0.7499 0.9083 1.0465 0.102 Uiso 1 1 calc R .
C29 C 0.8455(15) 0.9262(6) 0.9970(13) 0.103(7) Uani 1 1 d D U
H29 H 0.9033 0.9102 1.0343 0.124 Uiso 1 1 calc R .
C30 C 0.8551(15) 0.9689(6) 1.0324(12) 0.105(7) Uani 1 1 d D U
H30A H 0.9237 0.9784 1.0497 0.157 Uiso 1 1 calc GR .
H30B H 0.8381 0.9682 1.0782 0.157 Uiso 1 1 calc GR .
H30C H 0.8097 0.9871 0.9918 0.157 Uiso 1 1 calc GR .
C31 C 0.9331(13) 0.9181(5) 0.9149(10) 0.070(5) Uani 1 1 d . U
H31 H 0.9859 0.9122 0.9651 0.084 Uiso 1 1 calc R .
C32 C 0.9610(6) 0.9198(3) 0.8470(4) 0.048(4) Uani 1 1 d . .
C33 C 1.0640(6) 0.9149(3) 0.8669(4) 0.062(5) Uani 1 1 d G .
H33 H 1.1095 0.9110 0.9208 0.074 Uiso 1 1 calc R .
C34 C 1.0989(4) 0.9161(3) 0.8063(6) 0.057(4) Uani 1 1 d G .
H34 H 1.1678 0.9128 0.8196 0.069 Uiso 1 1 calc R .
C35 C 1.0308(6) 0.9220(3) 0.7257(5) 0.046(4) Uani 1 1 d G .
H35 H 1.0542 0.9227 0.6852 0.056 Uiso 1 1 calc R .
C36 C 0.9279(5) 0.9268(3) 0.7058(3) 0.034(3) Uani 1 1 d G .
C37 C 0.8930(4) 0.9257(3) 0.7664(4) 0.029(3) Uani 1 1 d G .
C38 C 0.8964(9) 0.9331(4) 0.5663(7) 0.043(3) Uani 1 1 d . .
H38A H 0.9507 0.9527 0.5824 0.064 Uiso 1 1 calc GR .
H38B H 0.8435 0.9410 0.5150 0.064 Uiso 1 1 calc GR .
H38C H 0.9217 0.9066 0.5613 0.064 Uiso 1 1 calc GR .
C39 C 0.6026(11) 0.8675(5) 0.7229(9) 0.045(4) Uani 1 1 d . .
C40 C 0.7385(13) 1.0260(5) 0.8495(8) 0.054(4) Uani 1 1 d . .
C41 C 0.7687(9) 1.0701(3) 0.8708(6) 0.060(4) Uani 1 1 d . U
C42 C 0.8521(9) 1.0857(4) 0.8612(7) 0.077(5) Uani 1 1 d G U
H42 H 0.8908 1.0687 0.8443 0.092 Uiso 1 1 calc R .
C43 C 0.8776(9) 1.1268(4) 0.8768(8) 0.108(7) Uani 1 1 d G U
H43 H 0.9334 1.1372 0.8704 0.130 Uiso 1 1 calc R .
C44 C 0.8197(12) 1.1523(3) 0.9021(8) 0.118(8) Uani 1 1 d G U
H44 H 0.8368 1.1798 0.9125 0.141 Uiso 1 1 calc R .
C45 C 0.7363(11) 1.1367(4) 0.9117(8) 0.116(8) Uani 1 1 d G U
H45 H 0.6975 1.1538 0.9286 0.139 Uiso 1 1 calc R .
C46 C 0.7107(8) 1.0956(4) 0.8961(8) 0.099(7) Uani 1 1 d G U
H46 H 0.6549 1.0852 0.9025 0.118 Uiso 1 1 calc R .
C47 C 0.7471(8) 1.0237(4) 0.5521(7) 0.032(3) Uani 1 1 d . .
C48 C 0.8565(4) 1.0339(3) 0.6076(5) 0.031(3) Uani 1 1 d . .
C49 C 0.8915(6) 1.0264(3) 0.6904(5) 0.047(4) Uani 1 1 d G .
H49 H 0.8484 1.0147 0.7108 0.056 Uiso 1 1 calc R .
C50 C 0.9909(7) 1.0361(3) 0.7428(4) 0.065(5) Uani 1 1 d G .
H50 H 1.0143 1.0311 0.7982 0.078 Uiso 1 1 calc R .
C51 C 1.0553(5) 1.0535(3) 0.7124(5) 0.057(4) Uani 1 1 d G .
H51 H 1.1218 1.0600 0.7474 0.068 Uiso 1 1 calc R .
C52 C 1.0203(5) 1.0611(3) 0.6296(6) 0.049(4) Uani 1 1 d G .
H52 H 1.0634 1.0727 0.6092 0.059 Uiso 1 1 calc R .
C53 C 0.9209(6) 1.0513(3) 0.5772(4) 0.046(4) Uani 1 1 d G .
H53 H 0.8975 1.0564 0.5218 0.055 Uiso 1 1 calc R .
C54 C 0.6203(8) 0.9469(4) 0.4029(8) 0.030(3) Uani 1 1 d . .
C55 C 0.6353(6) 0.9272(2) 0.3329(4) 0.037(3) Uani 1 1 d . .
C56 C 0.7145(5) 0.8996(3) 0.3492(4) 0.037(3) Uani 1 1 d G .
H56 H 0.7581 0.8935 0.4027 0.045 Uiso 1 1 calc R .
C57 C 0.7285(6) 0.8812(3) 0.2855(6) 0.052(4) Uani 1 1 d G .
H57 H 0.7815 0.8628 0.2964 0.062 Uiso 1 1 calc R .
C58 C 0.6633(8) 0.8903(3) 0.2056(5) 0.063(5) Uani 1 1 d G .
H58 H 0.6726 0.8780 0.1630 0.075 Uiso 1 1 calc R .
C59 C 0.5840(7) 0.9179(3) 0.1893(4) 0.059(4) Uani 1 1 d G .
H59 H 0.5404 0.9240 0.1358 0.071 Uiso 1 1 calc R .
C60 C 0.5700(6) 0.9363(3) 0.2529(5) 0.046(3) Uani 1 1 d G .
H60 H 0.5170 0.9547 0.2420 0.055 Uiso 1 1 calc R .
C61 C 0.4350(16) 0.7752(4) 0.5203(11) 0.073(5) Uani 1 1 d D .
C62 C 0.4071(12) 0.7307(3) 0.4956(9) 0.092(6) Uani 1 1 d D U
C63 C 0.3050(11) 0.7227(4) 0.4482(9) 0.116(8) Uani 1 1 d G U
H63 H 0.2576 0.7437 0.4351 0.140 Uiso 1 1 calc R .
C64 C 0.2738(10) 0.6832(5) 0.4204(9) 0.127(9) Uani 1 1 d G U
H64 H 0.2055 0.6779 0.3886 0.152 Uiso 1 1 calc R .
C65 C 0.3447(14) 0.6518(4) 0.4399(10) 0.151(11) Uani 1 1 d G U
H65 H 0.3238 0.6254 0.4213 0.182 Uiso 1 1 calc R .
C66 C 0.4468(12) 0.6598(4) 0.4874(10) 0.123(8) Uani 1 1 d G U
H66 H 0.4942 0.6388 0.5005 0.147 Uiso 1 1 calc R .
C67 C 0.4780(9) 0.6993(5) 0.5152(8) 0.105(7) Uani 1 1 d G U
H67 H 0.5464 0.7047 0.5470 0.126 Uiso 1 1 calc R .
Tb1 Tb 0.67351(4) 0.93561(2) 0.60251(3) 0.02656(15) Uani 1 1 d . .
Tb2 Tb 0.68347(5) 0.94504(2) 0.80500(3) 0.03681(18) Uani 1 1 d . .
Tb3 Tb 0.44060(4) 0.95348(2) 0.62990(3) 0.02837(16) Uani 1 1 d . .
Tb4 Tb 0.48201(4) 0.85621(2) 0.54894(4) 0.03359(17) Uani 1 1 d . .
N1 N 0.4916(10) 0.8548(5) 0.4142(8) 0.080(4) Uani 1 1 d . U
N2 N 0.3161(9) 0.8700(4) 0.4270(8) 0.068(4) Uani 1 1 d . U
N3 N 0.6659(10) 0.9288(4) 0.9328(7) 0.067(4) Uani 1 1 d . .
N4 N 0.8454(10) 0.9235(6) 0.9155(8) 0.093(6) Uani 1 1 d . .
O1 O 0.8274(7) 0.8403(3) 0.6753(6) 0.054(3) Uani 1 1 d . .
O2 O 0.6500(6) 0.8665(2) 0.5710(5) 0.0313(19) Uani 1 1 d . .
O3 O 0.3725(6) 0.8879(2) 0.5960(5) 0.0329(19) Uani 1 1 d . .
O4 O 0.3113(10) 0.8843(3) 0.7186(7) 0.073(3) Uani 1 1 d . .
O5 O 0.3226(6) 0.9746(3) 0.6921(5) 0.037(2) Uani 1 1 d . .
O6 O 0.5060(6) 0.9485(3) 0.7716(5) 0.039(2) Uani 1 1 d . .
O7 O 0.7902(6) 0.9290(3) 0.7383(4) 0.034(2) Uani 1 1 d . .
O8 O 0.8569(5) 0.9316(3) 0.6261(5) 0.035(2) Uani 1 1 d . .
O9 O 0.5827(5) 0.9010(2) 0.6776(4) 0.0258(17) Uani 1 1 d . .
O10 O 0.5649(7) 0.8343(3) 0.6874(5) 0.045(2) Uani 1 1 d . .
O11 O 0.6585(7) 0.8729(3) 0.7981(5) 0.049(2) Uani 1 1 d . .
O12 O 0.7926(8) 1.0049(3) 0.8282(6) 0.063(3) Uani 1 1 d . .
O13 O 0.6626(7) 1.0120(3) 0.8559(6) 0.056(3) Uani 1 1 d . .
O14 O 0.7150(6) 1.0372(3) 0.4806(5) 0.035(2) Uani 1 1 d . .
O15 O 0.6965(6) 1.0041(2) 0.5802(5) 0.0313(19) Uani 1 1 d . .
O16 O 0.5587(6) 0.9762(2) 0.3869(5) 0.0325(19) Uani 1 1 d . .
O17 O 0.6693(6) 0.9327(2) 0.4725(5) 0.0312(19) Uani 1 1 d . .
O18 O 0.4956(5) 0.9308(2) 0.5316(4) 0.0252(17) Uani 1 1 d . .
O19 O 0.6104(5) 0.9767(2) 0.6780(4) 0.0256(17) Uani 1 1 d . .
O20 O 0.3739(8) 0.7979(3) 0.5344(9) 0.088(4) Uani 1 1 d . .
O21 O 0.5224(11) 0.7842(3) 0.5346(9) 0.095(5) Uani 1 1 d . .
C10 C 0.3269(18) 0.8128(6) 0.3192(15) 0.146(9) Uani 1 1 d D U
H10A H 0.2765 0.8156 0.3403 0.219 Uiso 1 1 calc GR .
H10B H 0.3691 0.7896 0.3440 0.219 Uiso 1 1 calc GR .
H10C H 0.2939 0.8089 0.2614 0.219 Uiso 1 1 calc GR .
N5 N 0.1194(18) 0.7572(7) 0.6863(17) 0.163(9) Uani 1 1 d . U
C69 C 0.267(2) 0.7621(6) 0.6282(19) 0.156(12) Uani 1 1 d D .
H69A H 0.3103 0.7384 0.6454 0.235 Uiso 1 1 calc GR .
H69B H 0.3074 0.7863 0.6496 0.235 Uiso 1 1 calc GR .
H69C H 0.2362 0.7634 0.5699 0.235 Uiso 1 1 calc GR .
C68 C 0.185(3) 0.7593(12) 0.660(2) 0.204(16) Uani 1 1 d D U

loop_
_atom_site_aniso_label
_atom_site_aniso_U_11
_atom_site_aniso_U_22
_atom_site_aniso_U_33
_atom_site_aniso_U_23
_atom_site_aniso_U_13
_atom_site_aniso_U_12
C1 0.037(9) 0.062(12) 0.15(2) 0.025(12) -0.006(11) 0.006(8)
C2 0.027(7) 0.053(9) 0.076(11) 0.017(8) 0.032(8) 0.007(7)
C3 0.057(11) 0.056(11) 0.17(2) 0.025(12) 0.083(13) 0.019(9)
C4 0.095(12) 0.047(11) 0.18(2) -0.021(12) 0.111(14) -0.016(10)
C5 0.115(13) 0.048(11) 0.128(16) -0.036(10) 0.097(13) -0.026(10)
C6 0.065(11) 0.052(10) 0.070(11) -0.011(8) 0.041(10) -0.005(8)
C7 0.027(6) 0.016(5) 0.058(7) 0.009(5) 0.018(5) -0.009(5)
C8 0.074(8) 0.076(8) 0.035(6) -0.014(6) 0.030(6) -0.015(7)
C9 0.102(9) 0.128(9) 0.072(8) -0.012(8) 0.034(6) -0.006(7)
C11 0.116(9) 0.126(9) 0.083(9) 0.015(7) 0.029(7) 0.033(7)
C12 0.039(8) 0.072(11) 0.036(8) -0.003(7) 0.005(7) 0.002(8)
C13 0.030(8) 0.042(9) 0.078(11) -0.007(8) 0.009(8) -0.007(7)
C14 0.037(9) 0.046(10) 0.125(15) 0.005(10) 0.023(10) -0.006(7)
C15 0.054(11) 0.039(9) 0.18(2) 0.014(12) 0.078(14) -0.002(8)
C16 0.088(14) 0.047(10) 0.18(2) -0.033(12) 0.112(16) -0.020(10)
C17 0.060(10) 0.052(10) 0.093(13) 0.007(9) 0.059(10) 0.007(8)
C18 0.049(8) 0.013(6) 0.046(8) 0.002(5) 0.026(7) -0.003(6)
C19 0.132(19) 0.073(14) 0.092(15) 0.019(11) 0.061(14) -0.009(13)
C20 0.022(7) 0.093(12) 0.035(8) -0.011(7) 0.012(6) 0.009(7)
C21 0.025(6) 0.048(7) 0.046(6) -0.007(5) 0.027(5) -0.005(5)
C22 0.058(9) 0.057(10) 0.063(10) 0.006(7) 0.048(9) 0.016(8)
C23 0.059(10) 0.083(12) 0.058(10) -0.015(9) 0.047(9) -0.011(9)
C24 0.091(13) 0.055(10) 0.056(10) -0.017(8) 0.054(10) -0.017(9)
C25 0.056(9) 0.066(9) 0.015(6) 0.003(6) 0.020(6) -0.004(7)
C26 0.032(7) 0.020(6) 0.039(7) 0.011(5) 0.011(6) 0.001(5)
C27 0.061(10) 0.061(10) 0.029(7) 0.001(6) 0.023(7) 0.010(8)
C28 0.081(9) 0.113(10) 0.072(9) 0.011(7) 0.043(7) 0.006(8)
C29 0.098(10) 0.117(11) 0.090(10) 0.016(8) 0.034(8) 0.008(8)
C30 0.085(12) 0.135(15) 0.080(12) -0.018(11) 0.020(10) 0.029(11)
C31 0.062(8) 0.089(9) 0.058(8) 0.016(7) 0.023(7) 0.011(7)
C32 0.027(7) 0.068(10) 0.032(8) 0.011(7) -0.003(6) 0.015(7)
C33 0.031(8) 0.070(11) 0.053(10) 0.002(8) -0.014(7) 0.009(8)
C34 0.021(7) 0.080(11) 0.059(10) 0.015(8) 0.005(7) 0.010(7)
C35 0.021(7) 0.065(10) 0.052(9) 0.017(7) 0.014(7) 0.009(6)
C36 0.024(6) 0.031(7) 0.048(8) -0.002(6) 0.015(6) -0.003(5)
C37 0.043(7) 0.024(6) 0.022(6) -0.001(5) 0.016(6) 0.004(5)
C38 0.024(7) 0.070(10) 0.035(7) -0.007(7) 0.013(6) 0.000(7)
C39 0.046(9) 0.055(10) 0.050(9) 0.012(8) 0.036(8) 0.012(8)
C40 0.058(10) 0.062(11) 0.034(8) -0.013(7) 0.013(8) 0.010(9)
C41 0.064(8) 0.066(8) 0.032(6) -0.008(6) 0.004(6) 0.009(7)
C42 0.075(9) 0.069(8) 0.061(8) -0.001(7) 0.003(7) -0.002(7)
C43 0.110(10) 0.092(10) 0.101(10) -0.002(8) 0.023(8) -0.014(8)
C44 0.121(11) 0.100(11) 0.109(11) -0.004(8) 0.026(8) -0.003(9)
C45 0.121(11) 0.104(11) 0.117(11) -0.005(8) 0.045(8) 0.007(8)
C46 0.101(10) 0.084(9) 0.098(10) -0.008(8) 0.028(8) 0.010(8)
C47 0.015(6) 0.045(8) 0.034(7) 0.009(6) 0.008(6) 0.006(6)
C48 0.018(6) 0.037(7) 0.041(7) -0.006(6) 0.014(6) 0.002(5)
C49 0.025(7) 0.055(9) 0.055(9) 0.005(7) 0.012(7) 0.004(6)
C50 0.073(12) 0.066(11) 0.047(9) -0.003(8) 0.016(9) -0.008(9)
C51 0.027(7) 0.064(10) 0.061(10) 0.000(8) 0.000(7) -0.007(7)
C52 0.014(6) 0.054(9) 0.070(11) -0.004(8) 0.008(7) -0.007(6)
C53 0.031(7) 0.064(10) 0.035(7) 0.003(7) 0.005(6) 0.002(7)
C54 0.019(6) 0.034(7) 0.047(8) -0.003(6) 0.023(6) -0.002(5)
C55 0.030(7) 0.048(8) 0.032(7) -0.009(6) 0.011(6) -0.001(6)
C56 0.034(7) 0.039(8) 0.053(8) 0.006(6) 0.032(7) 0.005(6)
C57 0.059(10) 0.054(9) 0.068(10) -0.018(8) 0.052(9) -0.006(7)
C58 0.082(12) 0.081(12) 0.043(9) -0.006(8) 0.043(9) -0.007(10)
C59 0.056(10) 0.085(12) 0.026(8) -0.013(7) 0.006(7) 0.002(9)
C60 0.055(9) 0.052(9) 0.032(7) 0.003(6) 0.020(7) 0.000(7)
C61 0.087(14) 0.064(12) 0.072(12) -0.028(9) 0.038(11) 0.002(11)
C62 0.096(10) 0.096(10) 0.091(9) 0.009(8) 0.045(8) -0.013(8)
C63 0.115(11) 0.111(11) 0.110(11) -0.004(8) 0.034(8) -0.016(8)
C64 0.122(12) 0.110(11) 0.137(12) -0.004(9) 0.044(9) -0.004(9)
C65 0.155(13) 0.148(13) 0.151(13) -0.014(9) 0.064(9) -0.007(9)
C66 0.126(11) 0.114(11) 0.128(11) -0.010(8) 0.052(9) 0.001(9)
C67 0.104(10) 0.094(10) 0.110(10) -0.002(8) 0.039(8) -0.005(8)
Tb1 0.0188(3) 0.0361(3) 0.0253(3) 0.0011(2) 0.0097(2) 0.0028(2)
Tb2 0.0328(3) 0.0511(4) 0.0236(3) 0.0015(3) 0.0090(3) 0.0078(3)
Tb3 0.0230(3) 0.0385(4) 0.0267(3) 0.0027(3) 0.0135(3) 0.0032(3)
Tb4 0.0295(3) 0.0405(4) 0.0344(3) -0.0024(3) 0.0169(3) -0.0034(3)
N1 0.057(7) 0.148(14) 0.047(7) -0.016(8) 0.035(6) -0.015(8)
N2 0.035(7) 0.086(10) 0.073(9) -0.003(7) 0.013(7) 0.008(7)
N3 0.065(9) 0.102(11) 0.025(6) 0.026(7) 0.011(6) 0.042(8)
N4 0.041(8) 0.196(18) 0.038(8) 0.033(9) 0.011(7) 0.045(10)
O1 0.033(5) 0.049(6) 0.071(7) 0.011(5) 0.013(5) -0.001(5)
O2 0.028(4) 0.037(5) 0.035(5) 0.002(4) 0.018(4) 0.003(4)
O3 0.030(5) 0.039(5) 0.039(5) 0.004(4) 0.023(4) -0.003(4)
O4 0.113(10) 0.062(8) 0.085(9) 0.007(7) 0.082(8) 0.003(7)
O5 0.027(4) 0.053(6) 0.037(5) -0.008(4) 0.019(4) -0.002(4)
O6 0.040(5) 0.049(6) 0.037(5) 0.007(4) 0.024(4) 0.013(4)
O7 0.024(4) 0.051(6) 0.022(4) 0.001(4) 0.005(4) 0.007(4)
O8 0.012(4) 0.054(6) 0.041(5) -0.003(4) 0.013(4) 0.001(4)
O9 0.027(4) 0.032(5) 0.025(4) 0.010(3) 0.017(4) 0.014(3)
O10 0.063(6) 0.036(6) 0.046(6) 0.007(4) 0.030(5) 0.003(5)
O11 0.060(6) 0.047(6) 0.039(6) 0.006(4) 0.021(5) 0.012(5)
O12 0.052(6) 0.082(8) 0.053(7) -0.027(6) 0.020(6) -0.018(6)
O13 0.046(6) 0.064(7) 0.059(7) -0.022(5) 0.023(6) 0.006(5)
O14 0.017(4) 0.054(6) 0.034(5) 0.001(4) 0.010(4) -0.001(4)
O15 0.020(4) 0.036(5) 0.041(5) 0.003(4) 0.016(4) 0.004(4)
O16 0.023(4) 0.030(5) 0.048(5) -0.004(4) 0.019(4) 0.002(4)
O17 0.023(4) 0.047(5) 0.028(4) 0.011(4) 0.014(4) 0.012(4)
O18 0.014(4) 0.032(4) 0.032(4) -0.007(3) 0.012(3) -0.003(3)
O19 0.012(4) 0.041(5) 0.022(4) 0.003(3) 0.005(3) 0.008(3)
O20 0.041(6) 0.053(7) 0.182(14) 0.035(8) 0.057(8) -0.001(5)
O21 0.121(11) 0.060(8) 0.166(13) -0.036(8) 0.120(11) -0.038(8)
C10 0.151(16) 0.130(11) 0.117(15) -0.020(12) 0.018(12) -0.048(11)
N5 0.142(15) 0.140(15) 0.230(18) 0.067(13) 0.099(14) 0.045(12)
C69 0.22(3) 0.044(13) 0.28(4) 0.009(17) 0.18(3) 0.001(16)
C68 0.209(18) 0.196(18) 0.207(18) 0.011(10) 0.086(11) 0.010(10)

loop_
_atom_type_symbol
_atom_type_description
_atom_type_scat_dispersion_real
_atom_type_scat_dispersion_imag
_atom_type_scat_source
C C 0.0033 0.0016 'International Tables Vol C Tables 4.2.6.8 and 6.1.1.4'
H H 0.0000 0.0000 'International Tables Vol C Tables 4.2.6.8 and 6.1.1.4'
Tb Tb -0.1723 4.1537 'International Tables Vol C Tables 4.2.6.8 and 6.1.1.4'
N N 0.0061 0.0033 'International Tables Vol C Tables 4.2.6.8 and 6.1.1.4'
O O 0.0106 0.0060 'International Tables Vol C Tables 4.2.6.8 and 6.1.1.4'

loop_
_geom_angle_atom_site_label_1
_geom_angle_atom_site_label_2
_geom_angle_atom_site_label_3
_geom_angle
_geom_angle_site_symmetry_1
_geom_angle_site_symmetry_3
H1A C1 H1B 109.5 . .
H1A C1 H1C 109.5 . .
H1B C1 H1C 109.5 . .
O1 C1 H1A 109.5 . .
O1 C1 H1B 109.5 . .
O1 C1 H1C 109.5 . .
C3 C2 C7 120.0 . .
O1 C2 C3 123.2(8) . .
O1 C2 C7 116.7(8) . .
C2 C3 H3 120.0 . .
C4 C3 C2 120.0 . .
C4 C3 H3 120.0 . .
C3 C4 H4 120.0 . .
C3 C4 C5 120.0 . .
C5 C4 H4 120.0 . .
C4 C5 H5 120.0 . .
C6 C5 C4 120.0 . .
C6 C5 H5 120.0 . .
C5 C6 C7 120.0 . .
C5 C6 C8 117.9(9) . .
C7 C6 C8 122.1(9) . .
C6 C7 C2 120.0 . .
O2 C7 C2 116.9(7) . .
O2 C7 C6 123.1(7) . .
C6 C8 H8 115.5 . .
N1 C8 C6 129.0(13) . .
N1 C8 H8 115.5 . .
C11 C9 H9 109.9 . .
C11 C9 N1 105.4(16) . .
C11 C9 C10 101.9(14) . .
N1 C9 H9 109.9 . .
N1 C9 C10 119.1(17) . .
C10 C9 H9 109.9 . .
C9 C11 H11A 110.5 . .
C9 C11 H11B 110.5 . .
C9 C11 N2 106.4(15) . .
H11A C11 H11B 108.6 . .
N2 C11 H11A 110.5 . .
N2 C11 H11B 110.5 . .
C13 C12 H12 114.9 . .
N2 C12 H12 114.9 . .
N2 C12 C13 130.1(13) . .
C14 C13 C12 117.0(9) . .
C14 C13 C18 120.0 . .
C18 C13 C12 123.0(9) . .
C13 C14 H14 120.0 . .
C15 C14 C13 120.0 . .
C15 C14 H14 120.0 . .
C14 C15 H15 120.0 . .
C16 C15 C14 120.0 . .
C16 C15 H15 120.0 . .
C15 C16 H16 120.0 . .
C15 C16 C17 120.0 . .
C17 C16 H16 120.0 . .
C18 C17 C16 120.0 . .
O4 C17 C16 118.9(8) . .
O4 C17 C18 121.0(8) . .
C17 C18 C13 120.0 . .
O3 C18 C13 122.8(7) . .
O3 C18 C17 117.2(7) . .
H19A C19 H19B 109.5 . .
H19A C19 H19C 109.5 . .
H19B C19 H19C 109.5 . .
O4 C19 H19A 109.5 . .
O4 C19 H19B 109.5 . .
O4 C19 H19C 109.5 . .
H20A C20 H20B 109.5 . .
H20A C20 H20C 109.5 . .
H20B C20 H20C 109.5 . .
O5 C20 H20A 109.5 . .
O5 C20 H20B 109.5 . .
O5 C20 H20C 109.5 . .
C22 C21 C26 120.0 . .
O5 C21 C22 123.4(6) . .
O5 C21 C26 116.6(6) . .
C21 C22 H22 120.0 . .
C23 C22 C21 120.0 . .
C23 C22 H22 120.0 . .
C22 C23 H23 120.0 . .
C22 C23 C24 120.0 . .
C24 C23 H23 120.0 . .
C23 C24 H24 120.0 . .
C25 C24 C23 120.0 . .
C25 C24 H24 120.0 . .
C24 C25 C26 120.0 . .
C24 C25 C27 115.3(7) . .
C26 C25 C27 124.6(7) . .
C25 C26 C21 120.0 . .
O6 C26 C21 114.7(6) . .
O6 C26 C25 125.2(6) . .
C25 C27 H27 115.6 . .
N3 C27 C25 128.8(12) . .
N3 C27 H27 115.6 . .
H28A C28 H28B 108.6 . .
C29 C28 H28A 110.3 . .
C29 C28 H28B 110.3 . .
N3 C28 H28A 110.3 . .
N3 C28 H28B 110.3 . .
N3 C28 C29 107.1(16) . .
C28 C29 H29 107.4 . .
C28 C29 C30 109.4(18) . .
C30 C29 H29 107.4 . .
N4 C29 C28 108.7(16) . .
N4 C29 H29 107.4 . .
N4 C29 C30 116.1(17) . .
C29 C30 H30A 109.5 . .
C29 C30 H30B 109.5 . .
C29 C30 H30C 109.5 . .
H30A C30 H30B 109.5 . .
H30A C30 H30C 109.5 . .
H30B C30 H30C 109.5 . .
C32 C31 H31 115.4 . .
N4 C31 H31 115.4 . .
N4 C31 C32 129.1(14) . .
C33 C32 C31 115.3(9) . .
C33 C32 C37 120.0 . .
C37 C32 C31 124.7(9) . .
C32 C33 H33 120.0 . .
C32 C33 C34 120.0 . .
C34 C33 H33 120.0 . .
C33 C34 H34 120.0 . .
C35 C34 C33 120.0 . .
C35 C34 H34 120.0 . .
C34 C35 H35 120.0 . .
C34 C35 C36 120.0 . .
C36 C35 H35 120.0 . .
C35 C36 C37 120.0 . .
O8 C36 C35 122.0(6) . .
O8 C36 C37 118.0(6) . .
C36 C37 C32 120.0 . .
O7 C37 C32 126.0(6) . .
O7 C37 C36 114.0(6) . .
H38A C38 H38B 109.5 . .
H38A C38 H38C 109.5 . .
H38B C38 H38C 109.5 . .
O8 C38 H38A 109.5 . .
O8 C38 H38B 109.5 . .
O8 C38 H38C 109.5 . .
Tb4 C39 Tb2 126.2(5) . .
O9 C39 Tb2 62.3(7) . .
O9 C39 Tb4 63.9(7) . .
O10 C39 Tb2 178.2(10) . .
O10 C39 Tb4 53.5(7) . .
O10 C39 O9 117.4(13) . .
O10 C39 O11 127.6(13) . .
O11 C39 Tb2 52.8(7) . .
O11 C39 Tb4 177.4(10) . .
O11 C39 O9 115.1(13) . .
C41 C40 Tb2 178.0(10) . .
O12 C40 C41 117.7(15) . .
O12 C40 Tb2 61.0(8) . .
O12 C40 O13 122.2(15) . .
O13 C40 C41 120.1(14) . .
O13 C40 Tb2 61.2(8) . .
C42 C41 C40 119.5(11) . .
C42 C41 C46 120.0 . .
C46 C41 C40 120.5(11) . .
C41 C42 H42 120.0 . .
C43 C42 C41 120.0 . .
C43 C42 H42 120.0 . .
C42 C43 H43 120.0 . .
C42 C43 C44 120.0 . .
C44 C43 H43 120.0 . .
C43 C44 H44 120.0 . .
C45 C44 C43 120.0 . .
C45 C44 H44 120.0 . .
C44 C45 H45 120.0 . .
C44 C45 C46 120.0 . .
C46 C45 H45 120.0 . .
C41 C46 H46 120.0 . .
C45 C46 C41 120.0 . .
C45 C46 H46 120.0 . .
O14 C47 C48 115.9(10) . .
O15 C47 C48 118.6(10) . .
O15 C47 O14 125.5(11) . .
C49 C48 C47 118.9(7) . .
C49 C48 C53 120.0 . .
C53 C48 C47 121.1(7) . .
C48 C49 H49 120.0 . .
C50 C49 C48 120.0 . .
C50 C49 H49 120.0 . .
C49 C50 H50 120.0 . .
C49 C50 C51 120.0 . .
C51 C50 H50 120.0 . .
C50 C51 H51 120.0 . .
C52 C51 C50 120.0 . .
C52 C51 H51 120.0 . .
C51 C52 H52 120.0 . .
C51 C52 C53 120.0 . .
C53 C52 H52 120.0 . .
C48 C53 H53 120.0 . .
C52 C53 C48 120.0 . .
C52 C53 H53 120.0 . .
O16 C54 C55 117.9(10) . .
O17 C54 C55 117.7(9) . .
O17 C54 O16 124.4(11) . .
C56 C55 C54 119.5(7) . .
C56 C55 C60 120.0 . .
C60 C55 C54 120.5(7) . .
C55 C56 H56 120.0 . .
C55 C56 C57 120.0 . .
C57 C56 H56 120.0 . .
C56 C57 H57 120.0 . .
C58 C57 C56 120.0 . .
C58 C57 H57 120.0 . .
C57 C58 H58 120.0 . .
C57 C58 C59 120.0 . .
C59 C58 H58 120.0 . .
C58 C59 H59 120.0 . .
C60 C59 C58 120.0 . .
C60 C59 H59 120.0 . .
C55 C60 H60 120.0 . .
C59 C60 C55 120.0 . .
C59 C60 H60 120.0 . .
C62 C61 Tb4 174.3(12) . .
O20 C61 C62 119.9(16) . .
O20 C61 Tb4 62.1(7) . .
O21 C61 C62 114.6(15) . .
O21 C61 Tb4 64.5(8) . .
O21 C61 O20 124.8(12) . .
C63 C62 C61 116.3(13) . .
C63 C62 C67 120.0 . .
C67 C62 C61 123.6(13) . .
C62 C63 H63 120.0 . .
C62 C63 C64 120.0 . .
C64 C63 H63 120.0 . .
C63 C64 H64 120.0 . .
C65 C64 C63 120.0 . .
C65 C64 H64 120.0 . .
C64 C65 H65 120.0 . .
C66 C65 C64 120.0 . .
C66 C65 H65 120.0 . .
C65 C66 H66 120.0 . .
C65 C66 C67 120.0 . .
C67 C66 H66 120.0 . .
C62 C67 H67 120.0 . .
C66 C67 C62 120.0 . .
C66 C67 H67 120.0 . .
Tb2 Tb1 Tb3 59.719(16) . .
Tb4 Tb1 Tb2 91.846(19) . .
Tb4 Tb1 Tb3 60.231(16) . .
O2 Tb1 Tb2 105.75(19) . .
O2 Tb1 Tb3 98.04(18) . .
O2 Tb1 Tb4 38.70(18) . .
O2 Tb1 O7 97.8(3) . .
O2 Tb1 O8 91.6(3) . .
O2 Tb1 O9 68.9(2) . .
O2 Tb1 O15 155.8(3) . .
O2 Tb1 O17 76.9(3) . .
O2 Tb1 O18 77.6(3) . .
O2 Tb1 O19 130.1(3) . .
O7 Tb1 Tb2 40.44(19) . .
O7 Tb1 Tb3 100.0(2) . .
O7 Tb1 Tb4 110.5(2) . .
O7 Tb1 O8 64.5(3) . .
O7 Tb1 O9 72.7(3) . .
O7 Tb1 O18 135.3(3) . .
O7 Tb1 O19 74.2(3) . .
O8 Tb1 Tb2 104.06(19) . .
O8 Tb1 Tb3 162.88(19) . .
O8 Tb1 Tb4 130.23(19) . .
O8 Tb1 O9 129.8(2) . .
O9 Tb1 Tb2 45.58(17) . .
O9 Tb1 Tb3 43.82(16) . .
O9 Tb1 Tb4 46.27(17) . .
O15 Tb1 Tb2 98.4(2) . .
O15 Tb1 Tb3 94.45(18) . .
O15 Tb1 Tb4 142.49(18) . .
O15 Tb1 O7 100.2(3) . .
O15 Tb1 O8 82.0(3) . .
O15 Tb1 O9 132.1(2) . .
O15 Tb1 O17 79.0(3) . .
O15 Tb1 O18 100.0(3) . .
O15 Tb1 O19 70.8(3) . .
O17 Tb1 Tb2 177.4(2) . .
O17 Tb1 Tb3 120.62(18) . .
O17 Tb1 Tb4 90.5(2) . .
O17 Tb1 O7 139.4(3) . .
O17 Tb1 O8 75.3(3) . .
O17 Tb1 O9 136.7(3) . .
O17 Tb1 O18 83.6(3) . .
O17 Tb1 O19 139.3(3) . .
O18 Tb1 Tb2 97.28(18) . .
O18 Tb1 Tb3 39.03(17) . .
O18 Tb1 Tb4 42.67(18) . .
O18 Tb1 O8 158.1(3) . .
O18 Tb1 O9 64.2(2) . .
O18 Tb1 O19 75.6(2) . .
O19 Tb1 Tb2 39.12(17) . .
O19 Tb1 Tb3 39.26(17) . .
O19 Tb1 Tb4 97.02(18) . .
O19 Tb1 O8 124.9(3) . .
O19 Tb1 O9 61.6(2) . .
C39 Tb2 Tb1 64.8(3) . .
C40 Tb2 C39 167.5(4) . .
C40 Tb2 Tb1 105.0(3) . .
N3 Tb2 C39 96.5(4) . .
N3 Tb2 C40 93.6(5) . .
N3 Tb2 Tb1 161.3(3) . .
N3 Tb2 O9 118.1(4) . .
N4 Tb2 C39 102.0(5) . .
N4 Tb2 C40 88.7(5) . .
N4 Tb2 Tb1 114.7(3) . .
N4 Tb2 N3 67.6(4) . .
N4 Tb2 O9 123.7(4) . .
O6 Tb2 C39 75.7(3) . .
O6 Tb2 C40 100.1(4) . .
O6 Tb2 Tb1 99.62(19) . .
O6 Tb2 N3 74.0(4) . .
O6 Tb2 N4 141.1(4) . .
O6 Tb2 O7 137.8(3) . .
O6 Tb2 O9 69.8(3) . .
O6 Tb2 O12 124.0(3) . .
O6 Tb2 O13 76.2(3) . .
O7 Tb2 C39 76.1(3) . .
O7 Tb2 C40 100.7(4) . .
O7 Tb2 Tb1 39.41(18) . .
O7 Tb2 N3 140.0(3) . .
O7 Tb2 N4 75.5(4) . .
O7 Tb2 O9 70.7(2) . .
O7 Tb2 O12 75.6(3) . .
O7 Tb2 O13 126.7(3) . .
O9 Tb2 C39 26.9(3) . .
O9 Tb2 C40 140.6(3) . .
O9 Tb2 Tb1 44.15(16) . .
O11 Tb2 C39 25.2(3) . .
O11 Tb2 C40 167.3(4) . .
O11 Tb2 Tb1 85.5(2) . .
O11 Tb2 N3 76.5(4) . .
O11 Tb2 N4 80.3(5) . .
O11 Tb2 O6 84.8(3) . .
O11 Tb2 O7 82.7(3) . .
O11 Tb2 O9 52.1(3) . .
O11 Tb2 O12 151.2(4) . .
O11 Tb2 O13 150.1(3) . .
O12 Tb2 C39 151.1(4) . .
O12 Tb2 C40 26.0(4) . .
O12 Tb2 Tb1 89.4(2) . .
O12 Tb2 N3 108.8(4) . .
O12 Tb2 N4 76.2(5) . .
O12 Tb2 O9 133.0(3) . .
O12 Tb2 O13 52.5(4) . .
O13 Tb2 C39 151.9(4) . .
O13 Tb2 C40 26.5(4) . .
O13 Tb2 Tb1 120.0(3) . .
O13 Tb2 N3 76.2(4) . .
O13 Tb2 N4 100.1(5) . .
O13 Tb2 O9 136.2(3) . .
O19 Tb2 C39 87.9(3) . .
O19 Tb2 C40 79.7(3) . .
O19 Tb2 Tb1 39.67(17) . .
O19 Tb2 N3 146.1(3) . .
O19 Tb2 N4 144.3(4) . .
O19 Tb2 O6 74.6(3) . .
O19 Tb2 O7 73.7(2) . .
O19 Tb2 O9 60.9(2) . .
O19 Tb2 O11 113.0(3) . .
O19 Tb2 O12 78.9(3) . .
O19 Tb2 O13 84.2(3) . .
Tb2 Tb3 Tb1 59.637(16) . .
Tb2 Tb3 Tb4 91.271(19) . .
Tb4 Tb3 Tb1 59.355(16) . .
O3 Tb3 Tb1 97.48(19) . .
O3 Tb3 Tb2 108.00(19) . .
O3 Tb3 Tb4 38.51(19) . .
O3 Tb3 O5 94.5(3) . .
O3 Tb3 O6 99.0(3) . .
O3 Tb3 O9 70.2(3) . .
O3 Tb3 O18 75.6(3) . .
O3 Tb3 O19 130.7(3) . .
O5 Tb3 Tb1 161.23(18) . .
O5 Tb3 Tb2 102.86(18) . .
O5 Tb3 Tb4 132.69(19) . .
O5 Tb3 O9 130.0(2) . .
O6 Tb3 Tb1 99.5(2) . .
O6 Tb3 Tb2 40.3(2) . .
O6 Tb3 Tb4 108.7(2) . .
O6 Tb3 O5 64.2(3) . .
O6 Tb3 O9 71.5(3) . .
O6 Tb3 O18 134.2(3) . .
O6 Tb3 O19 74.8(3) . .
O9 Tb3 Tb1 43.54(16) . .
O9 Tb3 Tb2 45.53(17) . .
O9 Tb3 Tb4 45.74(17) . .
O14 Tb3 Tb1 121.42(19) 3_676 .
O14 Tb3 Tb2 176.8(2) 3_676 .
O14 Tb3 Tb4 91.8(2) 3_676 .
O14 Tb3 O3 75.1(3) 3_676 .
O14 Tb3 O5 75.7(3) 3_676 .
O14 Tb3 O6 139.0(3) 3_676 .
O14 Tb3 O9 137.6(3) 3_676 .
O14 Tb3 O18 84.5(3) 3_676 .
O14 Tb3 O19 139.4(3) 3_676 .
O16 Tb3 Tb1 94.89(19) 3_676 .
O16 Tb3 Tb2 97.70(19) 3_676 .
O16 Tb3 Tb4 143.0(2) 3_676 .
O16 Tb3 O3 154.3(3) 3_676 .
O16 Tb3 O5 80.1(3) 3_676 .
O16 Tb3 O6 101.0(3) 3_676 .
O16 Tb3 O9 131.8(3) 3_676 .
O16 Tb3 O14 79.2(3) 3_676 3_676
O16 Tb3 O18 101.0(3) 3_676 .
O16 Tb3 O19 70.7(3) 3_676 .
O18 Tb3 Tb1 39.00(17) . .
O18 Tb3 Tb2 97.17(17) . .
O18 Tb3 Tb4 42.07(18) . .
O18 Tb3 O5 159.6(2) . .
O18 Tb3 O9 63.9(2) . .
O18 Tb3 O19 75.5(2) . .
O19 Tb3 Tb1 39.12(17) . .
O19 Tb3 Tb2 39.10(17) . .
O19 Tb3 Tb4 96.05(18) . .
O19 Tb3 O5 123.2(3) . .
O19 Tb3 O9 61.3(2) . .
C39 Tb4 Tb1 64.9(3) . .
C61 Tb4 C39 108.5(5) . .
C61 Tb4 Tb1 148.0(4) . .
N1 Tb4 C39 143.4(4) . .
N1 Tb4 C61 84.7(5) . .
N1 Tb4 Tb1 85.7(3) . .
N1 Tb4 N2 64.8(5) . .
N1 Tb4 O9 129.9(4) . .
N2 Tb4 C39 147.1(4) . .
N2 Tb4 C61 86.4(5) . .
N2 Tb4 Tb1 116.5(3) . .
N2 Tb4 O9 130.4(3) . .
O2 Tb4 C39 71.7(3) . .
O2 Tb4 C61 109.5(5) . .
O2 Tb4 Tb1 38.66(19) . .
O2 Tb4 N1 71.7(4) . .
O2 Tb4 N2 131.9(4) . .
O2 Tb4 O3 134.3(3) . .
O2 Tb4 O9 67.3(2) . .
O2 Tb4 O10 80.5(3) . .
O2 Tb4 O18 75.3(2) . .
O2 Tb4 O20 136.1(3) . .
O2 Tb4 O21 83.0(4) . .
O3 Tb4 C39 74.9(3) . .
O3 Tb4 C61 110.2(5) . .
O3 Tb4 Tb1 98.44(19) . .
O3 Tb4 N1 133.5(4) . .
O3 Tb4 N2 72.4(4) . .
O3 Tb4 O9 68.7(2) . .
O3 Tb4 O10 82.5(3) . .
O3 Tb4 O18 73.3(2) . .
O3 Tb4 O20 83.1(4) . .
O3 Tb4 O21 133.6(3) . .
O9 Tb4 C39 27.0(3) . .
O9 Tb4 C61 135.5(4) . .
O9 Tb4 Tb1 44.18(16) . .
O10 Tb4 C39 25.1(3) . .
O10 Tb4 C61 83.3(4) . .
O10 Tb4 Tb1 86.7(2) . .
O10 Tb4 N1 143.9(4) . .
O10 Tb4 N2 147.5(4) . .
O10 Tb4 O9 52.2(3) . .
O10 Tb4 O18 113.4(3) . .
O10 Tb4 O20 84.0(4) . .
O10 Tb4 O21 77.7(4) . .
O18 Tb4 C39 88.2(3) . .
O18 Tb4 C61 163.3(4) . .
O18 Tb4 Tb1 40.18(16) . .
O18 Tb4 N1 81.7(4) . .
O18 Tb4 N2 79.1(4) . .
O18 Tb4 O9 61.2(2) . .
O20 Tb4 C39 106.6(4) . .
O20 Tb4 C61 27.5(5) . .
O20 Tb4 Tb1 170.3(3) . .
O20 Tb4 N1 100.2(5) . .
O20 Tb4 N2 73.1(4) . .
O20 Tb4 O9 129.3(4) . .
O20 Tb4 O18 147.9(3) . .
O20 Tb4 O21 53.5(4) . .
O21 Tb4 C39 100.0(5) . .
O21 Tb4 C61 26.5(5) . .
O21 Tb4 Tb1 121.5(3) . .
O21 Tb4 N1 76.5(5) . .
O21 Tb4 N2 105.0(5) . .
O21 Tb4 O9 124.0(4) . .
O21 Tb4 O18 153.0(3) . .
C8 N1 C9 111.6(14) . .
C8 N1 Tb4 125.0(11) . .
C9 N1 Tb4 118.6(11) . .
C11 N2 Tb4 113.7(11) . .
C12 N2 C11 123.7(14) . .
C12 N2 Tb4 122.4(11) . .
C27 N3 C28 115.7(12) . .
C27 N3 Tb2 129.6(9) . .
C28 N3 Tb2 114.8(10) . .
C29 N4 Tb2 113.3(11) . .
C31 N4 C29 115.5(14) . .
C31 N4 Tb2 129.8(11) . .
C2 O1 C1 117.6(13) . .
C7 O2 Tb1 128.3(6) . .
C7 O2 Tb4 124.8(6) . .
Tb1 O2 Tb4 102.6(3) . .
C18 O3 Tb3 129.0(6) . .
C18 O3 Tb4 124.0(6) . .
Tb3 O3 Tb4 103.1(3) . .
C17 O4 C19 112.2(12) . .
C20 O5 Tb3 126.8(7) . .
C21 O5 C20 114.8(8) . .
C21 O5 Tb3 118.3(5) . .
C26 O6 Tb2 130.9(6) . .
C26 O6 Tb3 126.1(6) . .
Tb3 O6 Tb2 100.3(3) . .
C37 O7 Tb1 126.6(6) . .
C37 O7 Tb2 131.9(5) . .
Tb1 O7 Tb2 100.1(3) . .
C36 O8 C38 115.9(8) . .
C36 O8 Tb1 116.9(5) . .
C38 O8 Tb1 127.2(7) . .
C39 O9 Tb1 132.6(7) . .
C39 O9 Tb2 90.7(8) . .
C39 O9 Tb3 134.7(7) . .
C39 O9 Tb4 89.1(8) . .
Tb1 O9 Tb2 90.3(2) . .
Tb1 O9 Tb3 92.6(2) . .
Tb1 O9 Tb4 89.5(2) . .
Tb2 O9 Tb4 179.6(3) . .
Tb3 O9 Tb2 90.1(2) . .
Tb3 O9 Tb4 90.3(2) . .
C39 O10 Tb4 101.3(8) . .
C39 O11 Tb2 102.0(8) . .
C40 O12 Tb2 92.9(10) . .
C40 O13 Tb2 92.3(9) . .
C47 O14 Tb3 137.6(7) . 3_676
C47 O15 Tb1 136.4(8) . .
C54 O16 Tb3 138.0(7) . 3_676
C54 O17 Tb1 140.1(7) . .
Tb1 O18 Tb3 102.0(3) . .
Tb1 O18 Tb4 97.1(3) . .
Tb3 O18 Tb4 98.3(3) . .
Tb1 O19 Tb3 101.6(3) . .
Tb2 O19 Tb1 101.2(3) . .
Tb2 O19 Tb3 101.1(3) . .
C61 O20 Tb4 90.4(9) . .
C61 O21 Tb4 88.9(9) . .
C9 C10 H10A 109.5 . .
C9 C10 H10B 109.5 . .
C9 C10 H10C 109.5 . .
H10A C10 H10B 109.5 . .
H10A C10 H10C 109.5 . .
H10B C10 H10C 109.5 . .
H69A C69 H69B 109.5 . .
H69A C69 H69C 109.5 . .
H69B C69 H69C 109.5 . .
C68 C69 H69A 109.5 . .
C68 C69 H69B 109.5 . .
C68 C69 H69C 109.5 . .
N5 C68 C69 179(5) . .

loop_
_geom_bond_atom_site_label_1
_geom_bond_atom_site_label_2
_geom_bond_distance
_geom_bond_site_symmetry_2
C1 H1A 0.9600 .
C1 H1B 0.9600 .
C1 H1C 0.9600 .
C1 O1 1.444(17) .
C2 C3 1.3900 .
C2 C7 1.3900 .
C2 O1 1.351(13) .
C3 H3 0.9300 .
C3 C4 1.3900 .
C4 H4 0.9300 .
C4 C5 1.3900 .
C5 H5 0.9300 .
C5 C6 1.3900 .
C6 C7 1.3900 .
C6 C8 1.442(18) .
C7 O2 1.361(10) .
C8 H8 0.9300 .
C8 N1 1.264(19) .
C9 H9 0.9800 .
C9 C11 1.457(16) .
C9 N1 1.48(2) .
C9 C10 1.609(16) .
C11 H11A 0.9700 .
C11 H11B 0.9700 .
C11 N2 1.52(2) .
C12 H12 0.9300 .
C12 C13 1.433(16) .
C12 N2 1.266(18) .
C13 C14 1.3900 .
C13 C18 1.3900 .
C14 H14 0.9300 .
C14 C15 1.3900 .
C15 H15 0.9300 .
C15 C16 1.3900 .
C16 H16 0.9300 .
C16 C17 1.3900 .
C17 C18 1.3900 .
C17 O4 1.369(14) .
C18 O3 1.367(9) .
C19 H19A 0.9600 .
C19 H19B 0.9600 .
C19 H19C 0.9600 .
C19 O4 1.41(2) .
C20 H20A 0.9600 .
C20 H20B 0.9600 .
C20 H20C 0.9600 .
C20 O5 1.470(14) .
C21 C22 1.3900 .
C21 C26 1.3900 .
C21 O5 1.381(10) .
C22 H22 0.9300 .
C22 C23 1.3900 .
C23 H23 0.9300 .
C23 C24 1.3900 .
C24 H24 0.9300 .
C24 C25 1.3900 .
C25 C26 1.3900 .
C25 C27 1.435(15) .
C26 O6 1.370(9) .
C27 H27 0.9300 .
C27 N3 1.273(17) .
C28 H28A 0.9700 .
C28 H28B 0.9700 .
C28 C29 1.478(16) .
C28 N3 1.47(2) .
C29 H29 0.9800 .
C29 C30 1.518(16) .
C29 N4 1.48(2) .
C30 H30A 0.9600 .
C30 H30B 0.9600 .
C30 H30C 0.9600 .
C31 H31 0.9300 .
C31 C32 1.450(18) .
C31 N4 1.29(2) .
C32 C33 1.3900 .
C32 C37 1.3900 .
C33 H33 0.9300 .
C33 C34 1.3900 .
C34 H34 0.9300 .
C34 C35 1.3900 .
C35 H35 0.9300 .
C35 C36 1.3900 .
C36 C37 1.3900 .
C36 O8 1.387(9) .
C37 O7 1.362(9) .
C38 H38A 0.9600 .
C38 H38B 0.9600 .
C38 H38C 0.9600 .
C38 O8 1.424(14) .
C39 Tb2 2.924(16) .
C39 Tb4 2.916(15) .
C39 O9 1.325(15) .
C39 O10 1.264(16) .
C39 O11 1.272(16) .
C40 C41 1.509(17) .
C40 Tb2 2.784(16) .
C40 O12 1.223(17) .
C40 O13 1.243(18) .
C41 C42 1.3900 .
C41 C46 1.3900 .
C42 H42 0.9300 .
C42 C43 1.3900 .
C43 H43 0.9300 .
C43 C44 1.3900 .
C44 H44 0.9300 .
C44 C45 1.3900 .
C45 H45 0.9300 .
C45 C46 1.3900 .
C46 H46 0.9300 .
C47 C48 1.517(12) .
C47 O14 1.258(13) .
C47 O15 1.233(13) .
C48 C49 1.3900 .
C48 C53 1.3900 .
C49 H49 0.9300 .
C49 C50 1.3900 .
C50 H50 0.9300 .
C50 C51 1.3900 .
C51 H51 0.9300 .
C51 C52 1.3900 .
C52 H52 0.9300 .
C52 C53 1.3900 .
C53 H53 0.9300 .
C54 C55 1.518(13) .
C54 O16 1.258(13) .
C54 O17 1.249(13) .
C55 C56 1.3900 .
C55 C60 1.3900 .
C56 H56 0.9300 .
C56 C57 1.3900 .
C57 H57 0.9300 .
C57 C58 1.3900 .
C58 H58 0.9300 .
C58 C59 1.3900 .
C59 H59 0.9300 .
C59 C60 1.3900 .
C60 H60 0.9300 .
C61 C62 1.524(9) .
C61 Tb4 2.729(12) .
C61 O20 1.259(19) .
C61 O21 1.22(2) .
C62 C63 1.3900 .
C62 C67 1.3900 .
C63 H63 0.9300 .
C63 C64 1.3900 .
C64 H64 0.9300 .
C64 C65 1.3900 .
C65 H65 0.9300 .
C65 C66 1.3900 .
C66 H66 0.9300 .
C66 C67 1.3900 .
C67 H67 0.9300 .
Tb1 Tb2 3.6251(8) .
Tb1 Tb3 3.6618(8) .
Tb1 Tb4 3.6228(8) .
Tb1 O2 2.319(8) .
Tb1 O7 2.338(7) .
Tb1 O8 2.514(7) .
Tb1 O9 2.525(7) .
Tb1 O15 2.325(8) .
Tb1 O17 2.334(7) .
Tb1 O18 2.356(7) .
Tb1 O19 2.359(7) .
Tb2 N3 2.492(12) .
Tb2 N4 2.464(12) .
Tb2 O6 2.386(8) .
Tb2 O7 2.389(8) .
Tb2 O9 2.589(8) .
Tb2 O11 2.382(9) .
Tb2 O12 2.440(10) .
Tb2 O13 2.443(9) .
Tb2 O19 2.332(7) .
Tb3 Tb4 3.6552(9) .
Tb3 O3 2.331(8) .
Tb3 O5 2.510(8) .
Tb3 O6 2.340(8) .
Tb3 O9 2.538(7) .
Tb3 O14 2.324(8) 3_676
Tb3 O16 2.318(8) 3_676
Tb3 O18 2.357(7) .
Tb3 O19 2.366(7) .
Tb4 N1 2.504(12) .
Tb4 N2 2.532(12) .
Tb4 O2 2.321(7) .
Tb4 O3 2.336(8) .
Tb4 O9 2.618(8) .
Tb4 O10 2.392(9) .
Tb4 O18 2.475(7) .
Tb4 O20 2.412(10) .
Tb4 O21 2.464(12) .
O14 Tb3 2.324(7) 3_676
O16 Tb3 2.318(8) 3_676
C10 H10A 0.9600 .
C10 H10B 0.9600 .
C10 H10C 0.9600 .
N5 C68 1.24(3) .
C69 H69A 0.9600 .
C69 H69B 0.9600 .
C69 H69C 0.9600 .
C69 C68 1.528(10) .

loop_
_geom_torsion_atom_site_label_1
_geom_torsion_atom_site_label_2
_geom_torsion_atom_site_label_3
_geom_torsion_atom_site_label_4
_geom_torsion
_geom_torsion_site_symmetry_4
C2 C3 C4 C5 0.0 .
C2 C7 O2 Tb1 76.2(8) .
C2 C7 O2 Tb4 -131.2(6) .
C3 C2 C7 C6 0.0 .
C3 C2 C7 O2 -178.8(8) .
C3 C2 O1 C1 -3.0(14) .
C3 C4 C5 C6 0.0 .
C4 C5 C6 C7 0.0 .
C4 C5 C6 C8 -177.0(11) .
C5 C6 C7 C2 0.0 .
C5 C6 C7 O2 178.8(8) .
C5 C6 C8 N1 163.4(15) .
C6 C7 O2 Tb1 -102.6(7) .
C6 C7 O2 Tb4 50.0(9) .
C6 C8 N1 C9 -168.1(15) .
C6 C8 N1 Tb4 -13(3) .
C7 C2 C3 C4 0.0 .
C7 C2 O1 C1 173.8(10) .
C7 C6 C8 N1 -14(2) .
C8 C6 C7 C2 176.9(11) .
C8 C6 C7 O2 -4.3(12) .
C9 C11 N2 C12 -132.1(18) .
C9 C11 N2 Tb4 51.6(17) .
C11 C9 N1 C8 -158.3(17) .
C11 C9 N1 Tb4 44.8(19) .
C12 C13 C14 C15 -178.2(10) .
C12 C13 C18 C17 178.1(11) .
C12 C13 C18 O3 -0.8(12) .
C13 C12 N2 C11 -164.3(15) .
C13 C12 N2 Tb4 12(2) .
C13 C14 C15 C16 0.0 .
C13 C18 O3 Tb3 106.7(7) .
C13 C18 O3 Tb4 -47.2(9) .
C14 C13 C18 C17 0.0 .
C14 C13 C18 O3 -178.9(9) .
C14 C15 C16 C17 0.0 .
C15 C16 C17 C18 0.0 .
C15 C16 C17 O4 176.0(10) .
C16 C17 C18 C13 0.0 .
C16 C17 C18 O3 179.0(8) .
C16 C17 O4 C19 104.0(12) .
C17 C18 O3 Tb3 -72.3(8) .
C17 C18 O3 Tb4 133.9(6) .
C18 C13 C14 C15 0.0 .
C18 C17 O4 C19 -80.0(13) .
C21 C22 C23 C24 0.0 .
C21 C26 O6 Tb2 157.5(5) .
C21 C26 O6 Tb3 -0.1(10) .
C22 C21 C26 C25 0.0 .
C22 C21 C26 O6 176.8(8) .
C22 C21 O5 C20 0.1(12) .
C22 C21 O5 Tb3 -176.0(4) .
C22 C23 C24 C25 0.0 .
C23 C24 C25 C26 0.0 .
C23 C24 C25 C27 -176.0(10) .
C24 C25 C26 C21 0.0 .
C24 C25 C26 O6 -176.5(9) .
C24 C25 C27 N3 -173.7(14) .
C25 C26 O6 Tb2 -25.9(11) .
C25 C26 O6 Tb3 176.5(5) .
C25 C27 N3 C28 -171.8(14) .
C25 C27 N3 Tb2 6(3) .
C26 C21 C22 C23 0.0 .
C26 C21 O5 C20 178.2(8) .
C26 C21 O5 Tb3 2.2(9) .
C26 C25 C27 N3 11(2) .
C27 C25 C26 C21 175.6(11) .
C27 C25 C26 O6 -0.9(12) .
C28 C29 N4 C31 -144.3(19) .
C28 C29 N4 Tb2 48.2(19) .
C29 C28 N3 C27 -138.0(17) .
C29 C28 N3 Tb2 43.5(18) .
C30 C29 N4 C31 92(2) .
C30 C29 N4 Tb2 -75.6(18) .
C31 C32 C33 C34 180.0(11) .
C31 C32 C37 C36 -180.0(12) .
C31 C32 C37 O7 -3.0(13) .
C32 C31 N4 C29 -170.6(16) .
C32 C31 N4 Tb2 -6(3) .
C32 C33 C34 C35 0.0 .
C32 C37 O7 Tb1 -176.5(5) .
C32 C37 O7 Tb2 19.4(11) .
C33 C32 C37 C36 0.0 .
C33 C32 C37 O7 177.0(9) .
C33 C34 C35 C36 0.0 .
C34 C35 C36 C37 0.0 .
C34 C35 C36 O8 -178.1(8) .
C35 C36 C37 C32 0.0 .
C35 C36 C37 O7 -177.3(8) .
C35 C36 O8 C38 -2.6(12) .
C35 C36 O8 Tb1 176.4(4) .
C36 C37 O7 Tb1 0.6(10) .
C36 C37 O7 Tb2 -163.4(5) .
C37 C32 C33 C34 0.0 .
C37 C36 O8 C38 179.3(8) .
C37 C36 O8 Tb1 -1.7(8) .
C40 C41 C42 C43 176.8(10) .
C40 C41 C46 C45 -176.8(11) .
C41 C40 O12 Tb2 -178.2(10) .
C41 C40 O13 Tb2 178.3(11) .
C41 C42 C43 C44 0.0 .
C42 C41 C46 C45 0.0 .
C42 C43 C44 C45 0.0 .
C43 C44 C45 C46 0.0 .
C44 C45 C46 C41 0.0 .
C46 C41 C42 C43 0.0 .
C47 C48 C49 C50 -178.9(9) .
C47 C48 C53 C52 178.9(9) .
C48 C47 O14 Tb3 -165.3(7) 3_676
C48 C47 O15 Tb1 -84.1(14) .
C48 C49 C50 C51 0.0 .
C49 C48 C53 C52 0.0 .
C49 C50 C51 C52 0.0 .
C50 C51 C52 C53 0.0 .
C51 C52 C53 C48 0.0 .
C53 C48 C49 C50 0.0 .
C54 C55 C56 C57 179.6(9) .
C54 C55 C60 C59 -179.6(9) .
C55 C54 O16 Tb3 -85.5(13) 3_676
C55 C54 O17 Tb1 -166.5(7) .
C55 C56 C57 C58 0.0 .
C56 C55 C60 C59 0.0 .
C56 C57 C58 C59 0.0 .
C57 C58 C59 C60 0.0 .
C58 C59 C60 C55 0.0 .
C60 C55 C56 C57 0.0 .
C61 C62 C63 C64 177.4(14) .
C61 C62 C67 C66 -177.2(15) .
C62 C61 O20 Tb4 -173.9(14) .
C62 C61 O21 Tb4 173.8(13) .
C62 C63 C64 C65 0.0 .
C63 C62 C67 C66 0.0 .
C63 C64 C65 C66 0.0 .
C64 C65 C66 C67 0.0 .
C65 C66 C67 C62 0.0 .
C67 C62 C63 C64 0.0 .
Tb2 C39 O9 Tb1 91.1(9) .
Tb2 C39 O9 Tb3 -90.8(9) .
Tb2 C39 O9 Tb4 179.6(3) .
Tb4 C39 O9 Tb1 -88.6(9) .
Tb4 C39 O9 Tb2 -179.6(3) .
Tb4 C39 O9 Tb3 89.5(9) .
N1 C9 C11 N2 -59.9(19) .
N2 C12 C13 C14 -163.6(15) .
N2 C12 C13 C18 18(2) .
N3 C28 C29 C30 68(2) .
N3 C28 C29 N4 -59(2) .
N4 C31 C32 C33 176.2(18) .
N4 C31 C32 C37 -4(3) .
O1 C2 C3 C4 176.7(10) .
O1 C2 C7 C6 -176.9(9) .
O1 C2 C7 O2 4.3(9) .
O4 C17 C18 C13 -175.9(10) .
O4 C17 C18 O3 3.1(10) .
O5 C21 C22 C23 178.0(9) .
O5 C21 C26 C25 -178.2(8) .
O5 C21 C26 O6 -1.4(9) .
O8 C36 C37 C32 178.2(8) .
O8 C36 C37 O7 0.8(9) .
O9 C39 O10 Tb4 2.7(12) .
O9 C39 O11 Tb2 2.5(12) .
O10 C39 O9 Tb1 -91.0(14) .
O10 C39 O9 Tb2 178.0(11) .
O10 C39 O9 Tb3 87.1(14) .
O10 C39 O9 Tb4 -2.4(11) .
O10 C39 O11 Tb2 -177.7(12) .
O11 C39 O9 Tb1 88.8(13) .
O11 C39 O9 Tb2 -2.3(11) .
O11 C39 O9 Tb3 -93.1(14) .
O11 C39 O9 Tb4 177.4(10) .
O11 C39 O10 Tb4 -177.1(12) .
O12 C40 C41 C42 3.8(17) .
O12 C40 C41 C46 -179.4(10) .
O12 C40 O13 Tb2 -3.8(15) .
O13 C40 C41 C42 -178.2(11) .
O13 C40 C41 C46 -1.4(17) .
O13 C40 O12 Tb2 3.8(15) .
O14 C47 C48 C49 168.8(8) .
O14 C47 C48 C53 -10.1(14) .
O14 C47 O15 Tb1 98.1(14) .
O15 C47 C48 C49 -9.2(14) .
O15 C47 C48 C53 171.9(9) .
O15 C47 O14 Tb3 12(2) 3_676
O16 C54 C55 C56 169.1(8) .
O16 C54 C55 C60 -11.3(13) .
O16 C54 O17 Tb1 12.7(19) .
O17 C54 C55 C56 -11.6(13) .
O17 C54 C55 C60 168.0(8) .
O17 C54 O16 Tb3 95.3(14) 3_676
O20 C61 C62 C63 34(2) .
O20 C61 C62 C67 -148.3(15) .
O20 C61 O21 Tb4 -16(2) .
O21 C61 C62 C63 -154.5(15) .
O21 C61 C62 C67 23(2) .
O21 C61 O20 Tb4 16(2) .
C10 C9 C11 N2 65.1(19) .
C10 C9 N1 C8 88(2) .
C10 C9 N1 Tb4 -69(2) .

loop_
_smtbx_masks_void_nr
_smtbx_masks_void_average_x
_smtbx_masks_void_average_y
_smtbx_masks_void_average_z
_smtbx_masks_void_volume
_smtbx_masks_void_count_electrons
1 0.196 0.250 0.144 792.1 341.1
2 -0.196 0.750 -0.213 792.1 334.7
